data_7155309
loop_
_publ_author_name
'Alajarin, Mateo'
'Egea, Adrian'
'Orenes, Raul-Angel'
'Vidal, Angel'

_publ_section_title
;
 Lewis acid catalyzed [3 + 2] annulation of ketenimines with
 donor-acceptor cyclopropanes: an approach to 2-alkylidenepyrrolidine
 derivatives.
;
_journal_issue 43
_journal_name_full 'Organic &amp; biomolecular chemistry'
_journal_page_first 10275
_journal_page_last 10284
_journal_paper_doi 10.1039/c6ob02005d
_journal_volume 14
_journal_year 2016
_chemical_formula_sum 'C34 H31 N O4'
_chemical_formula_weight 517.60
_chemical_name_systematic
; 
 ? 
;
_space_group_IT_number 2
_symmetry_cell_setting triclinic
_symmetry_space_group_name_Hall '-P 1'
_symmetry_space_group_name_H-M 'P -1'
_atom_sites_solution_hydrogens geom
_atom_sites_solution_primary direct
_atom_sites_solution_secondary difmap
_audit_creation_method SHELXL-97
_audit_update_record
;
2016-07-22 deposited with the CCDC.
2016-10-11 downloaded from the CCDC.
;
_cell_angle_alpha 81.329(2)
_cell_angle_beta 89.605(2)
_cell_angle_gamma 65.6320(10)
_cell_formula_units_Z 2
_cell_length_a 10.4127(4)
_cell_length_b 10.9678(4)
_cell_length_c 12.8544(5)
_cell_measurement_reflns_used 9817
_cell_measurement_temperature 100(2)
_cell_measurement_theta_max 68.35
_cell_measurement_theta_min 3.48
_cell_volume 1319.47(9)
_computing_cell_refinement 'SAINT V8.27B (Bruker AXS Inc., 2011)'
_computing_data_collection 'APEX 2013.2 (Bruker AXS Inc.)'
_computing_data_reduction 'SAINT V8.27B (Bruker AXS Inc., 2011)'
_computing_molecular_graphics 'Bruker SHELXTL'
_computing_publication_material 'Bruker SHELXTL'
_computing_structure_refinement 'SHELXS-97 (Sheldrick, 2008)'
_computing_structure_solution 'SHELXS-97 (Sheldrick, 2008)'
_diffrn_ambient_temperature 100(2)
_diffrn_detector_area_resol_mean 10.4167
_diffrn_measured_fraction_theta_full 0.995
_diffrn_measured_fraction_theta_max 0.995
_diffrn_measurement_device_type 'Bruker D8 QUEST'
_diffrn_measurement_method 'omega + phi scans'
_diffrn_radiation_monochromator multilayer
_diffrn_radiation_source 'high brilliance microfocus sealed tube'
_diffrn_radiation_type CuK\a
_diffrn_radiation_wavelength 1.54178
_diffrn_reflns_av_R_equivalents 0.0466
_diffrn_reflns_av_sigmaI/netI 0.0244
_diffrn_reflns_limit_h_max 12
_diffrn_reflns_limit_h_min -12
_diffrn_reflns_limit_k_max 13
_diffrn_reflns_limit_k_min -12
_diffrn_reflns_limit_l_max 15
_diffrn_reflns_limit_l_min -15
_diffrn_reflns_number 35854
_diffrn_reflns_theta_full 68.34
_diffrn_reflns_theta_max 68.34
_diffrn_reflns_theta_min 3.48
_exptl_absorpt_coefficient_mu 0.677
_exptl_absorpt_correction_T_max 0.8765
_exptl_absorpt_correction_T_min 0.8025
_exptl_absorpt_correction_type multi-scan
_exptl_absorpt_process_details SADABS
_exptl_crystal_colour colourless
_exptl_crystal_density_diffrn 1.303
_exptl_crystal_density_method 'not measured'
_exptl_crystal_description prism
_exptl_crystal_F_000 548
_exptl_crystal_size_max 0.34
_exptl_crystal_size_mid 0.25
_exptl_crystal_size_min 0.20
_refine_diff_density_max 0.389
_refine_diff_density_min -0.219
_refine_diff_density_rms 0.056
_refine_ls_extinction_method none
_refine_ls_goodness_of_fit_ref 1.055
_refine_ls_hydrogen_treatment 'Me rigid, others riding'
_refine_ls_matrix_type full
_refine_ls_number_parameters 355
_refine_ls_number_reflns 4823
_refine_ls_number_restraints 0
_refine_ls_restrained_S_all 1.055
_refine_ls_R_factor_all 0.0500
_refine_ls_R_factor_gt 0.0429
_refine_ls_shift/su_max 0.000
_refine_ls_shift/su_mean 0.000
_refine_ls_structure_factor_coef Fsqd
_refine_ls_weighting_details 'calc w=1/[\s^2^(Fo^2^)+(0.0624P)^2^+0.5890P] where P=(Fo^2^+2Fc^2^)/3'
_refine_ls_weighting_scheme calc
_refine_ls_wR_factor_gt 0.1085
_refine_ls_wR_factor_ref 0.1143
_reflns_number_gt 4201
_reflns_number_total 4823
_reflns_threshold_expression >2sigma(I)
_cod_data_source_file c6ob02005d2.cif
_cod_data_source_block aeh12_0msp
_cod_depositor_comments
;
The following automatic conversions were performed:

'_symmetry_cell_setting' value 'Triclinic' changed to 'triclinic'
according to
/usr/data/users/saulius/crontab/automatic-downloads/rss-feeds/RSC/lib/dictionaries/cif_core.dic
dictionary named 'cif_core.dic' version 2.4.2 from 2011-04-26.

Automatic conversion script
Id: cif_fix_values 4268 2015-11-12 08:31:59Z antanas 

 Adding full bibliography for 7155309--7155310.cif.
;
_cod_original_sg_symbol_H-M P-1
_cod_database_code 7155309

loop_
_symmetry_equiv_pos_as_xyz
'x, y, z'
'-x, -y, -z'

loop_
_atom_site_label
_atom_site_type_symbol
_atom_site_fract_x
_atom_site_fract_y
_atom_site_fract_z
_atom_site_U_iso_or_equiv
_atom_site_adp_type
_atom_site_occupancy
_atom_site_symmetry_multiplicity
_atom_site_calc_flag
_atom_site_refinement_flags
N1 N 0.16429(12) 0.42886(12) 0.31473(9) 0.0169(3) Uani 1 1 d .
O1 O 0.12197(11) 0.13397(11) 0.37240(8) 0.0244(3) Uani 1 1 d .
O2 O -0.10925(10) 0.27101(11) 0.36902(8) 0.0211(2) Uani 1 1 d .
O3 O -0.05708(12) 0.39602(11) 0.05690(8) 0.0250(3) Uani 1 1 d .
O4 O -0.03665(11) 0.19589(10) 0.14595(8) 0.0194(2) Uani 1 1 d .
C1 C 0.02267(15) 0.33866(15) 0.24063(11) 0.0176(3) Uani 1 1 d .
C2 C 0.16545(15) 0.34683(14) 0.23890(11) 0.0169(3) Uani 1 1 d .
C3 C 0.01806(15) 0.51591(15) 0.33587(11) 0.0178(3) Uani 1 1 d .
H3 H -0.0015 0.4854 0.4092 0.021 Uiso 1 1 calc R
C4 C -0.07046(15) 0.48583(15) 0.25659(12) 0.0190(3) Uani 1 1 d .
H4A H -0.0899 0.5494 0.1893 0.023 Uiso 1 1 calc R
H4B H -0.1613 0.4930 0.2853 0.023 Uiso 1 1 calc R
C5 C 0.02104(15) 0.23401(15) 0.33427(11) 0.0176(3) Uani 1 1 d .
C6 C -0.12538(17) 0.18376(17) 0.45959(12) 0.0242(3) Uani 1 1 d .
H6A H -0.0949 0.0917 0.4435 0.036 Uiso 1 1 calc R
H6B H -0.2248 0.2185 0.4766 0.036 Uiso 1 1 calc R
H6C H -0.0674 0.1820 0.5200 0.036 Uiso 1 1 calc R
C7 C -0.02687(14) 0.31513(15) 0.13634(11) 0.0178(3) Uani 1 1 d .
C8 C -0.08074(17) 0.16853(16) 0.04879(12) 0.0243(3) Uani 1 1 d .
H8A H -0.1764 0.2364 0.0255 0.036 Uiso 1 1 calc R
H8B H -0.0801 0.0779 0.0606 0.036 Uiso 1 1 calc R
H8C H -0.0156 0.1728 -0.0056 0.036 Uiso 1 1 calc R
C9 C 0.26967(15) 0.30348(15) 0.17243(11) 0.0173(3) Uani 1 1 d .
C11 C 0.28279(14) 0.20426(15) 0.10149(12) 0.0185(3) Uani 1 1 d .
C12 C 0.29646(17) 0.23633(17) -0.00624(12) 0.0251(3) Uani 1 1 d .
H12 H 0.2952 0.3223 -0.0337 0.030 Uiso 1 1 calc R
C13 C 0.31186(18) 0.14441(18) -0.07354(13) 0.0289(4) Uani 1 1 d .
H13 H 0.3193 0.1681 -0.1468 0.035 Uiso 1 1 calc R
C14 C 0.31645(16) 0.01778(17) -0.03392(13) 0.0272(4) Uani 1 1 d .
H14 H 0.3283 -0.0459 -0.0798 0.033 Uiso 1 1 calc R
C15 C 0.30376(17) -0.01546(17) 0.07247(13) 0.0263(4) Uani 1 1 d .
H15 H 0.3067 -0.1022 0.0996 0.032 Uiso 1 1 calc R
C16 C 0.28661(15) 0.07731(16) 0.14034(12) 0.0217(3) Uani 1 1 d .
H16 H 0.2775 0.0537 0.2133 0.026 Uiso 1 1 calc R
C21 C 0.37923(15) 0.35875(15) 0.16678(11) 0.0178(3) Uani 1 1 d .
C22 C 0.51951(16) 0.27779(16) 0.20288(12) 0.0219(3) Uani 1 1 d .
H22 H 0.5476 0.1844 0.2301 0.026 Uiso 1 1 calc R
C23 C 0.61775(16) 0.33306(17) 0.19918(12) 0.0256(4) Uani 1 1 d .
H23 H 0.7124 0.2778 0.2255 0.031 Uiso 1 1 calc R
C24 C 0.57915(16) 0.46817(17) 0.15745(12) 0.0250(3) Uani 1 1 d .
H24 H 0.6466 0.5059 0.1558 0.030 Uiso 1 1 calc R
C25 C 0.44147(16) 0.54798(16) 0.11805(12) 0.0231(3) Uani 1 1 d .
H25 H 0.4150 0.6400 0.0874 0.028 Uiso 1 1 calc R
C26 C 0.34211(15) 0.49367(16) 0.12323(11) 0.0197(3) Uani 1 1 d .
H26 H 0.2476 0.5493 0.0967 0.024 Uiso 1 1 calc R
C31 C 0.27133(15) 0.38267(15) 0.39756(11) 0.0176(3) Uani 1 1 d .
C32 C 0.37065(15) 0.24806(15) 0.41928(12) 0.0200(3) Uani 1 1 d .
H32 H 0.3690 0.1846 0.3771 0.024 Uiso 1 1 calc R
C33 C 0.47209(16) 0.20637(16) 0.50238(12) 0.0221(3) Uani 1 1 d .
H33 H 0.5392 0.1144 0.5155 0.026 Uiso 1 1 calc R
C34 C 0.47821(15) 0.29513(16) 0.56687(12) 0.0217(3) Uani 1 1 d .
C35 C 0.37797(16) 0.42896(16) 0.54498(12) 0.0220(3) Uani 1 1 d .
H35 H 0.3792 0.4920 0.5877 0.026 Uiso 1 1 calc R
C36 C 0.27619(16) 0.47249(16) 0.46205(12) 0.0203(3) Uani 1 1 d .
H36 H 0.2091 0.5645 0.4491 0.024 Uiso 1 1 calc R
C37 C 0.58619(18) 0.24839(18) 0.65867(13) 0.0294(4) Uani 1 1 d .
H37A H 0.6175 0.3199 0.6651 0.044 Uiso 1 1 calc R
H37B H 0.6674 0.1663 0.6468 0.044 Uiso 1 1 calc R
H37C H 0.5437 0.2286 0.7237 0.044 Uiso 1 1 calc R
C41 C -0.01893(15) 0.66650(15) 0.32067(11) 0.0180(3) Uani 1 1 d .
C42 C 0.06336(16) 0.72357(16) 0.26506(12) 0.0206(3) Uani 1 1 d .
H42 H 0.1495 0.6666 0.2391 0.025 Uiso 1 1 calc R
C43 C 0.02065(17) 0.86291(16) 0.24724(12) 0.0227(3) Uani 1 1 d .
H43 H 0.0781 0.9008 0.2098 0.027 Uiso 1 1 calc R
C44 C -0.10574(17) 0.94735(16) 0.28389(12) 0.0237(3) Uani 1 1 d .
H44 H -0.1361 1.0430 0.2700 0.028 Uiso 1 1 calc R
C45 C -0.18730(17) 0.89130(16) 0.34082(12) 0.0239(3) Uani 1 1 d .
H45 H -0.2729 0.9486 0.3672 0.029 Uiso 1 1 calc R
C46 C -0.14427(16) 0.75171(15) 0.35945(12) 0.0209(3) Uani 1 1 d .
H46 H -0.2004 0.7139 0.3988 0.025 Uiso 1 1 calc R

loop_
_atom_site_aniso_label
_atom_site_aniso_U_11
_atom_site_aniso_U_22
_atom_site_aniso_U_33
_atom_site_aniso_U_23
_atom_site_aniso_U_13
_atom_site_aniso_U_12
N1 0.0136(6) 0.0168(6) 0.0198(6) -0.0053(5) 0.0003(5) -0.0050(5)
O1 0.0201(5) 0.0212(6) 0.0269(6) -0.0002(4) 0.0005(4) -0.0051(5)
O2 0.0181(5) 0.0217(6) 0.0227(5) -0.0027(4) 0.0032(4) -0.0079(4)
O3 0.0292(6) 0.0242(6) 0.0228(6) 0.0004(5) -0.0047(4) -0.0137(5)
O4 0.0212(5) 0.0179(6) 0.0204(5) -0.0042(4) -0.0014(4) -0.0090(4)
C1 0.0149(7) 0.0163(8) 0.0211(7) -0.0041(6) 0.0003(6) -0.0057(6)
C2 0.0159(7) 0.0148(7) 0.0189(7) -0.0015(5) -0.0017(5) -0.0058(6)
C3 0.0148(7) 0.0172(8) 0.0205(7) -0.0039(6) 0.0018(5) -0.0055(6)
C4 0.0152(7) 0.0169(8) 0.0237(7) -0.0041(6) 0.0002(6) -0.0054(6)
C5 0.0163(7) 0.0179(8) 0.0209(7) -0.0076(6) 0.0004(6) -0.0081(6)
C6 0.0267(8) 0.0253(9) 0.0225(8) -0.0037(6) 0.0051(6) -0.0126(7)
C7 0.0125(7) 0.0183(8) 0.0227(8) -0.0040(6) 0.0012(5) -0.0063(6)
C8 0.0290(8) 0.0227(8) 0.0236(8) -0.0068(6) -0.0030(6) -0.0119(7)
C9 0.0158(7) 0.0155(7) 0.0184(7) -0.0019(5) -0.0019(5) -0.0044(6)
C11 0.0116(7) 0.0199(8) 0.0231(7) -0.0063(6) -0.0001(5) -0.0047(6)
C12 0.0273(8) 0.0250(9) 0.0237(8) -0.0048(6) 0.0003(6) -0.0113(7)
C13 0.0298(9) 0.0365(10) 0.0217(8) -0.0100(7) 0.0024(6) -0.0134(8)
C14 0.0208(8) 0.0292(9) 0.0328(9) -0.0174(7) 0.0019(6) -0.0074(7)
C15 0.0244(8) 0.0192(8) 0.0353(9) -0.0097(7) 0.0019(7) -0.0074(7)
C16 0.0184(7) 0.0209(8) 0.0241(8) -0.0048(6) 0.0016(6) -0.0063(6)
C21 0.0179(7) 0.0198(8) 0.0164(7) -0.0067(6) 0.0028(5) -0.0073(6)
C22 0.0181(7) 0.0209(8) 0.0240(8) -0.0046(6) 0.0016(6) -0.0050(6)
C23 0.0157(7) 0.0313(9) 0.0274(8) -0.0047(7) 0.0003(6) -0.0075(7)
C24 0.0217(8) 0.0330(9) 0.0272(8) -0.0086(7) 0.0039(6) -0.0172(7)
C25 0.0255(8) 0.0212(8) 0.0246(8) -0.0054(6) 0.0037(6) -0.0110(7)
C26 0.0165(7) 0.0221(8) 0.0196(7) -0.0051(6) 0.0008(5) -0.0064(6)
C31 0.0141(7) 0.0218(8) 0.0179(7) -0.0030(6) 0.0025(5) -0.0087(6)
C32 0.0188(7) 0.0197(8) 0.0216(7) -0.0063(6) 0.0022(6) -0.0071(6)
C33 0.0171(7) 0.0224(8) 0.0231(8) -0.0028(6) 0.0011(6) -0.0049(6)
C34 0.0171(7) 0.0290(9) 0.0200(7) -0.0027(6) 0.0015(6) -0.0109(6)
C35 0.0233(8) 0.0262(9) 0.0212(7) -0.0073(6) 0.0019(6) -0.0138(7)
C36 0.0188(7) 0.0188(8) 0.0235(8) -0.0041(6) 0.0013(6) -0.0080(6)
C37 0.0260(8) 0.0358(10) 0.0256(8) -0.0033(7) -0.0042(7) -0.0125(7)
C41 0.0180(7) 0.0188(8) 0.0169(7) -0.0040(5) -0.0023(5) -0.0070(6)
C42 0.0184(7) 0.0215(8) 0.0216(7) -0.0052(6) 0.0011(6) -0.0076(6)
C43 0.0260(8) 0.0233(8) 0.0215(7) -0.0019(6) -0.0007(6) -0.0135(7)
C44 0.0298(8) 0.0157(8) 0.0240(8) -0.0024(6) -0.0033(6) -0.0081(6)
C45 0.0229(8) 0.0189(8) 0.0258(8) -0.0071(6) 0.0009(6) -0.0036(6)
C46 0.0203(7) 0.0202(8) 0.0223(7) -0.0050(6) 0.0021(6) -0.0080(6)

loop_
_atom_type_symbol
_atom_type_description
_atom_type_scat_dispersion_real
_atom_type_scat_dispersion_imag
_atom_type_scat_source
C C 0.0181 0.0091 'International Tables Vol C Tables 4.2.6.8 and 6.1.1.4'
H H 0.0000 0.0000 'International Tables Vol C Tables 4.2.6.8 and 6.1.1.4'
N N 0.0311 0.0180 'International Tables Vol C Tables 4.2.6.8 and 6.1.1.4'
O O 0.0492 0.0322 'International Tables Vol C Tables 4.2.6.8 and 6.1.1.4'

loop_
_geom_angle_atom_site_label_1
_geom_angle_atom_site_label_2
_geom_angle_atom_site_label_3
_geom_angle
C2 N1 C31 121.76(12)
C2 N1 C3 110.67(11)
C31 N1 C3 118.81(11)
C5 O2 C6 116.41(12)
C7 O4 C8 113.91(11)
C2 C1 C7 114.45(12)
C2 C1 C5 110.64(11)
C7 C1 C5 111.93(11)
C2 C1 C4 98.48(11)
C7 C1 C4 108.61(11)
C5 C1 C4 112.02(12)
C9 C2 N1 123.17(13)
C9 C2 C1 129.90(13)
N1 C2 C1 106.43(11)
N1 C3 C41 115.50(12)
N1 C3 C4 102.85(11)
C41 C3 C4 110.28(12)
C3 C4 C1 104.18(11)
O1 C5 O2 124.31(14)
O1 C5 C1 125.25(13)
O2 C5 C1 110.43(12)
O3 C7 O4 124.31(13)
O3 C7 C1 123.55(13)
O4 C7 C1 112.10(12)
C2 C9 C11 124.28(13)
C2 C9 C21 119.10(13)
C11 C9 C21 116.61(12)
C16 C11 C12 118.72(14)
C16 C11 C9 121.45(13)
C12 C11 C9 119.79(14)
C13 C12 C11 120.85(15)
C12 C13 C14 119.97(15)
C15 C14 C13 119.76(14)
C14 C15 C16 120.47(15)
C11 C16 C15 120.21(15)
C26 C21 C22 118.71(14)
C26 C21 C9 119.57(13)
C22 C21 C9 121.71(13)
C23 C22 C21 120.29(15)
C24 C23 C22 120.53(14)
C23 C24 C25 119.56(14)
C24 C25 C26 120.11(15)
C25 C26 C21 120.75(14)
C32 C31 C36 118.12(13)
C32 C31 N1 122.11(13)
C36 C31 N1 119.74(13)
C33 C32 C31 120.32(14)
C34 C33 C32 122.02(14)
C33 C34 C35 117.18(14)
C33 C34 C37 121.75(15)
C35 C34 C37 121.05(14)
C36 C35 C34 121.57(14)
C35 C36 C31 120.78(14)
C42 C41 C46 118.95(14)
C42 C41 C3 122.50(13)
C46 C41 C3 118.47(13)
C43 C42 C41 120.52(14)
C42 C43 C44 120.27(14)
C45 C44 C43 119.62(14)
C44 C45 C46 120.22(15)
C45 C46 C41 120.40(14)

loop_
_geom_bond_atom_site_label_1
_geom_bond_atom_site_label_2
_geom_bond_distance
N1 C2 1.4195(18)
N1 C31 1.4214(18)
N1 C3 1.4754(18)
O1 C5 1.2008(18)
O2 C5 1.3404(18)
O2 C6 1.4468(18)
O3 C7 1.1958(18)
O4 C7 1.3405(18)
O4 C8 1.4475(17)
C1 C2 1.5257(19)
C1 C7 1.534(2)
C1 C5 1.538(2)
C1 C4 1.547(2)
C2 C9 1.348(2)
C3 C41 1.514(2)
C3 C4 1.537(2)
C9 C11 1.486(2)
C9 C21 1.494(2)
C11 C16 1.391(2)
C11 C12 1.398(2)
C12 C13 1.385(2)
C13 C14 1.387(3)
C14 C15 1.381(2)
C15 C16 1.394(2)
C21 C26 1.391(2)
C21 C22 1.397(2)
C22 C23 1.385(2)
C23 C24 1.385(2)
C24 C25 1.385(2)
C25 C26 1.388(2)
C31 C32 1.395(2)
C31 C36 1.396(2)
C32 C33 1.391(2)
C33 C34 1.391(2)
C34 C35 1.392(2)
C34 C37 1.510(2)
C35 C36 1.390(2)
C41 C42 1.392(2)
C41 C46 1.396(2)
C42 C43 1.386(2)
C43 C44 1.389(2)
C44 C45 1.386(2)
C45 C46 1.388(2)

loop_
_geom_torsion_atom_site_label_1
_geom_torsion_atom_site_label_2
_geom_torsion_atom_site_label_3
_geom_torsion_atom_site_label_4
_geom_torsion
C31 N1 C2 C9 -62.14(19)
C3 N1 C2 C9 150.78(14)
C31 N1 C2 C1 125.32(13)
C3 N1 C2 C1 -21.76(15)
C7 C1 C2 C9 -19.1(2)
C5 C1 C2 C9 108.49(17)
C4 C1 C2 C9 -134.04(16)
C7 C1 C2 N1 152.79(12)
C5 C1 C2 N1 -79.65(14)
C4 C1 C2 N1 37.81(13)
C2 N1 C3 C41 -124.80(13)
C31 N1 C3 C41 87.02(15)
C2 N1 C3 C4 -4.62(15)
C31 N1 C3 C4 -152.80(12)
N1 C3 C4 C1 28.65(14)
C41 C3 C4 C1 152.36(12)
C2 C1 C4 C3 -40.05(13)
C7 C1 C4 C3 -159.50(11)
C5 C1 C4 C3 76.35(14)
C6 O2 C5 O1 1.0(2)
C6 O2 C5 C1 -177.99(11)
C2 C1 C5 O1 -30.44(19)
C7 C1 C5 O1 98.49(16)
C4 C1 C5 O1 -139.23(14)
C2 C1 C5 O2 148.60(12)
C7 C1 C5 O2 -82.48(14)
C4 C1 C5 O2 39.80(15)
C8 O4 C7 O3 3.1(2)
C8 O4 C7 C1 -178.97(11)
C2 C1 C7 O3 -66.26(19)
C5 C1 C7 O3 166.84(13)
C4 C1 C7 O3 42.64(18)
C2 C1 C7 O4 115.82(13)
C5 C1 C7 O4 -11.08(16)
C4 C1 C7 O4 -135.28(12)
N1 C2 C9 C11 172.22(13)
C1 C2 C9 C11 -17.1(2)
N1 C2 C9 C21 -8.8(2)
C1 C2 C9 C21 161.83(14)
C2 C9 C11 C16 -55.1(2)
C21 C9 C11 C16 125.95(15)
C2 C9 C11 C12 127.13(16)
C21 C9 C11 C12 -51.86(18)
C16 C11 C12 C13 0.8(2)
C9 C11 C12 C13 178.62(14)
C11 C12 C13 C14 -1.2(2)
C12 C13 C14 C15 0.8(2)
C13 C14 C15 C16 -0.1(2)
C12 C11 C16 C15 0.0(2)
C9 C11 C16 C15 -177.84(14)
C14 C15 C16 C11 -0.3(2)
C2 C9 C21 C26 -69.08(18)
C11 C9 C21 C26 109.95(15)
C2 C9 C21 C22 111.84(16)
C11 C9 C21 C22 -69.12(18)
C26 C21 C22 C23 2.7(2)
C9 C21 C22 C23 -178.23(13)
C21 C22 C23 C24 -1.5(2)
C22 C23 C24 C25 -0.7(2)
C23 C24 C25 C26 1.8(2)
C24 C25 C26 C21 -0.7(2)
C22 C21 C26 C25 -1.6(2)
C9 C21 C26 C25 179.30(13)
C2 N1 C31 C32 -10.2(2)
C3 N1 C31 C32 134.32(14)
C2 N1 C31 C36 171.80(13)
C3 N1 C31 C36 -43.68(18)
C36 C31 C32 C33 -0.7(2)
N1 C31 C32 C33 -178.77(13)
C31 C32 C33 C34 0.5(2)
C32 C33 C34 C35 0.0(2)
C32 C33 C34 C37 178.37(14)
C33 C34 C35 C36 -0.2(2)
C37 C34 C35 C36 -178.62(14)
C34 C35 C36 C31 0.0(2)
C32 C31 C36 C35 0.5(2)
N1 C31 C36 C35 178.58(13)
N1 C3 C41 C42 16.29(19)
C4 C3 C41 C42 -99.74(15)
N1 C3 C41 C46 -167.06(12)
C4 C3 C41 C46 76.90(16)
C46 C41 C42 C43 -0.8(2)
C3 C41 C42 C43 175.78(13)
C41 C42 C43 C44 -0.6(2)
C42 C43 C44 C45 1.7(2)
C43 C44 C45 C46 -1.2(2)
C44 C45 C46 C41 -0.3(2)
C42 C41 C46 C45 1.3(2)
C3 C41 C46 C45 -175.45(13)
